data_2221992
loop_
_publ_author_name
'Li, Hongqi'
'Mayekar, A. N.'
'Narayana, B.'
'Yathirajan, H. S.'
'Harrison, William T. A.'

_publ_section_title
;(+-)-Ethyl
 6-(6-methoxy-2-naphthyl)-4-(4-methylphenyl)-2-oxocyclohex-3-ene-1-carboxylate
;
_journal_coeditor_code DN2449
_journal_issue 6
_journal_name_full 'Acta Crystallographica Section E'
_journal_page_first o1186
_journal_paper_doi 10.1107/S1600536809016341
_journal_volume 65
_journal_year 2009
_chemical_formula_iupac 'C27 H26 O4'
_chemical_formula_moiety 'C27 H26 O4'
_chemical_formula_sum 'C27 H26 O4'
_chemical_formula_weight 414.48
_chemical_melting_point_gt 431
_chemical_melting_point_lt 433
_chemical_name_systematic
;
(+-)-Ethyl
6-(6-methoxy-2-naphthyl)-4-(4-methylphenyl)-2-oxocyclohex-3-ene-1-carboxylate
;
_space_group_IT_number 14
_symmetry_cell_setting monoclinic
_symmetry_space_group_name_Hall '-P 2ybc'
_symmetry_space_group_name_H-M 'P 1 21/c 1'
_atom_sites_solution_hydrogens geom
_atom_sites_solution_primary direct
_atom_sites_solution_secondary difmap
_cell_angle_alpha 90.00
_cell_angle_beta 93.430(2)
_cell_angle_gamma 90.00
_cell_formula_units_Z 4
_cell_length_a 18.8013(10)
_cell_length_b 11.3604(6)
_cell_length_c 10.2356(6)
_cell_measurement_reflns_used 9970
_cell_measurement_temperature 296(2)
_cell_measurement_theta_max 28.11
_cell_measurement_theta_min 2.33
_cell_volume 2182.3(2)
_computing_cell_refinement 'SAINT (Bruker, 2006)'
_computing_data_collection 'SMART (Bruker, 2006)'
_computing_data_reduction 'SAINT (Bruker, 2006)'
_computing_molecular_graphics 'ORTEP-3 (Farrugia, 1997)'
_computing_publication_material 'SHELXL97 (Sheldrick, 2008)'
_computing_structure_refinement 'SHELXL97 (Sheldrick, 2008)'
_computing_structure_solution 'SHELXS97 (Sheldrick, 2008)'
_diffrn_ambient_temperature 296(2)
_diffrn_measured_fraction_theta_full 0.995
_diffrn_measured_fraction_theta_max 0.995
_diffrn_measurement_device_type 'Bruker SMART CCD'
_diffrn_measurement_method \w
_diffrn_radiation_monochromator graphite
_diffrn_radiation_source 'fine-focus sealed tube'
_diffrn_radiation_type MoK\a
_diffrn_radiation_wavelength 0.71073
_diffrn_reflns_av_R_equivalents 0.0240
_diffrn_reflns_av_sigmaI/netI 0.0156
_diffrn_reflns_limit_h_max 23
_diffrn_reflns_limit_h_min -22
_diffrn_reflns_limit_k_max 13
_diffrn_reflns_limit_k_min -14
_diffrn_reflns_limit_l_max 12
_diffrn_reflns_limit_l_min -12
_diffrn_reflns_number 26105
_diffrn_reflns_theta_full 26.00
_diffrn_reflns_theta_max 26.00
_diffrn_reflns_theta_min 2.10
_exptl_absorpt_coefficient_mu 0.084
_exptl_absorpt_correction_type none
_exptl_crystal_colour colorless
_exptl_crystal_density_diffrn 1.262
_exptl_crystal_density_method 'not measured'
_exptl_crystal_description block
_exptl_crystal_F_000 880
_exptl_crystal_size_max 0.44
_exptl_crystal_size_mid 0.38
_exptl_crystal_size_min 0.22
_refine_diff_density_max 0.284
_refine_diff_density_min -0.232
_refine_ls_extinction_method none
_refine_ls_goodness_of_fit_ref 1.081
_refine_ls_hydrogen_treatment constr
_refine_ls_matrix_type full
_refine_ls_number_parameters 292
_refine_ls_number_reflns 4269
_refine_ls_number_restraints 0
_refine_ls_restrained_S_all 1.081
_refine_ls_R_factor_all 0.0640
_refine_ls_R_factor_gt 0.0499
_refine_ls_shift/su_max 0.000
_refine_ls_shift/su_mean 0.000
_refine_ls_structure_factor_coef Fsqd
_refine_ls_weighting_details 'calc w=1/[\s^2^(Fo^2^)+(0.0575P)^2^+0.796P] where P=(Fo^2^+2Fc^2^)/3'
_refine_ls_weighting_scheme calc
_refine_ls_wR_factor_gt 0.1316
_refine_ls_wR_factor_ref 0.1471
_reflns_number_gt 3385
_reflns_number_total 4269
_reflns_threshold_expression I>2\s(I)
_cod_data_source_file dn2449.cif
_cod_data_source_block I
_cod_original_sg_symbol_H-M 'P 21/c'
_cod_database_code 2221992
_cod_database_fobs_code 2221992

loop_
_symmetry_equiv_pos_as_xyz
'x, y, z'
'-x, y+1/2, -z+1/2'
'-x, -y, -z'
'x, -y-1/2, z-1/2'

loop_
_atom_site_type_symbol
_atom_site_label
_atom_site_fract_x
_atom_site_fract_y
_atom_site_fract_z
_atom_site_U_iso_or_equiv
_atom_site_adp_type
_atom_site_calc_flag
_atom_site_refinement_flags
_atom_site_occupancy
_atom_site_disorder_assembly
_atom_site_disorder_group
C C1 0.69533(14) 0.5752(3) 0.0533(3) 0.0902(8) Uani d . 1 . .
H H1A 0.7017 0.4946 0.0284 0.135 Uiso calc R 1 . .
H H1B 0.7384 0.6038 0.0974 0.135 Uiso calc R 1 . .
H H1C 0.6843 0.6218 -0.0234 0.135 Uiso calc R 1 . .
C C2 0.63501(10) 0.58356(19) 0.1438(2) 0.0620(5) Uani d . 1 . .
C C3 0.62922(11) 0.67605(18) 0.2302(2) 0.0653(5) Uani d . 1 . .
H H3A 0.6637 0.7348 0.2338 0.078 Uiso calc R 1 . .
C C4 0.57306(10) 0.68315(16) 0.3114(2) 0.0573(5) Uani d . 1 . .
H H4A 0.5708 0.7463 0.3689 0.069 Uiso calc R 1 . .
C C5 0.51993(8) 0.59785(14) 0.30881(16) 0.0450(4) Uani d . 1 . .
C C6 0.52728(11) 0.50508(18) 0.2236(2) 0.0637(5) Uani d . 1 . .
H H6A 0.4934 0.4453 0.2203 0.076 Uiso calc R 1 . .
C C7 0.58344(11) 0.4987(2) 0.1430(2) 0.0721(6) Uani d . 1 . .
H H7A 0.5863 0.4349 0.0866 0.087 Uiso calc R 1 . .
C C8 0.45731(8) 0.60752(14) 0.38914(15) 0.0430(4) Uani d . 1 A .
C C9 0.45342(9) 0.68570(16) 0.48623(17) 0.0514(4) Uani d . 1 A .
H H9A 0.4933 0.7316 0.5081 0.062 Uiso calc R 1 . .
C C10 0.39042(10) 0.70302(18) 0.55941(19) 0.0612(5) Uani d . 1 . .
C C11 0.33058(11) 0.6119(2) 0.5394(2) 0.0475(7) Uani d P 0.796(5) A 1
H H11A 0.3420 0.5425 0.5935 0.057 Uiso d PR 0.796(5) A 1
C C12 0.32392(11) 0.5796(2) 0.3939(2) 0.0434(6) Uani d P 0.796(5) A 1
H H12A 0.3154 0.6520 0.3433 0.052 Uiso d PR 0.796(5) A 1
C C11A 0.3197(4) 0.6664(8) 0.4725(9) 0.044(2) Uiso d P 0.204(5) A 2
H H11B 0.3085 0.7140 0.3940 0.053 Uiso d PR 0.204(5) A 2
C C12A 0.3363(4) 0.5376(9) 0.4490(10) 0.042(2) Uiso d P 0.204(5) A 2
H H12B 0.3454 0.4923 0.5298 0.050 Uiso d PR 0.204(5) A 2
C C13 0.39476(8) 0.52783(14) 0.35494(16) 0.0454(4) Uani d . 1 . .
H H13A 0.4034 0.4519 0.3962 0.054 Uiso d R 1 A .
H H13B 0.3909 0.5157 0.2610 0.054 Uiso d R 1 . .
C C14 0.26209(9) 0.49678(16) 0.3617(2) 0.0568(5) Uani d . 1 . .
C C15 0.24061(10) 0.40353(19) 0.4418(2) 0.0645(5) Uani d . 1 A .
H H15A 0.2664 0.3881 0.5203 0.077 Uiso calc R 1 . .
C C16 0.18260(10) 0.33559(18) 0.4062(2) 0.0636(5) Uani d . 1 . .
H H16A 0.1693 0.2751 0.4610 0.076 Uiso calc R 1 A .
C C17 0.14295(9) 0.35618(16) 0.28796(18) 0.0523(4) Uani d . 1 A .
C C18 0.16472(9) 0.44890(16) 0.20758(18) 0.0527(4) Uani d . 1 . .
C C19 0.22422(10) 0.51671(16) 0.24743(19) 0.0562(5) Uani d . 1 A .
H H19A 0.2381 0.5774 0.1936 0.067 Uiso calc R 1 . .
C C20 0.12407(12) 0.47106(19) 0.0890(2) 0.0675(5) Uani d . 1 A .
H H20A 0.1372 0.5322 0.0351 0.081 Uiso calc R 1 . .
C C21 0.06648(12) 0.4046(2) 0.0531(2) 0.0719(6) Uani d . 1 . .
H H21A 0.0409 0.4200 -0.0256 0.086 Uiso calc R 1 A .
C C22 0.04508(10) 0.3132(2) 0.1328(2) 0.0674(5) Uani d . 1 A .
C C23 0.08194(10) 0.28904(19) 0.2477(2) 0.0640(5) Uani d . 1 . .
H H23A 0.0671 0.2281 0.3004 0.077 Uiso calc R 1 A .
C C24 -0.03910(16) 0.1578(3) 0.1573(4) 0.1188(11) Uani d . 1 A .
H H24A -0.0841 0.1311 0.1191 0.178 Uiso calc R 1 . .
H H24B -0.0446 0.1818 0.2461 0.178 Uiso calc R 1 . .
H H24C -0.0050 0.0950 0.1560 0.178 Uiso calc R 1 . .
C C25 0.26128(11) 0.6665(2) 0.5797(2) 0.0677(6) Uani d . 1 . .
C C26 0.17635(17) 0.6450(3) 0.7353(3) 0.1119(11) Uani d . 1 . .
H H26A 0.1831 0.6592 0.8287 0.134 Uiso calc R 1 A .
H H26B 0.1590 0.7172 0.6939 0.134 Uiso calc R 1 . .
C C27 0.1251(2) 0.5530(4) 0.7114(4) 0.1364(13) Uani d . 1 A .
H H27A 0.0832 0.5701 0.7569 0.205 Uiso calc R 1 . .
H H27B 0.1451 0.4796 0.7420 0.205 Uiso calc R 1 . .
H H27C 0.1128 0.5478 0.6192 0.205 Uiso calc R 1 . .
O O1 0.38635(9) 0.78077(15) 0.64006(17) 0.0873(5) Uani d . 1 A .
O O2 0.24308(9) 0.61212(16) 0.68399(18) 0.0907(5) Uani d . 1 A .
O O3 0.22736(11) 0.74372(19) 0.52718(18) 0.0983(6) Uani d . 1 A .
O O4 -0.01487(9) 0.25493(19) 0.08413(19) 0.0963(6) Uani d . 1 . .

loop_
_atom_site_aniso_label
_atom_site_aniso_U_11
_atom_site_aniso_U_22
_atom_site_aniso_U_33
_atom_site_aniso_U_12
_atom_site_aniso_U_13
_atom_site_aniso_U_23
C1 0.0763(15) 0.0981(18) 0.1006(18) 0.0025(14) 0.0432(14) 0.0005(15)
C2 0.0528(11) 0.0674(12) 0.0676(12) 0.0075(9) 0.0172(9) 0.0070(10)
C3 0.0563(11) 0.0581(11) 0.0832(14) -0.0086(9) 0.0193(10) 0.0062(10)
C4 0.0547(10) 0.0488(10) 0.0697(12) -0.0025(8) 0.0142(9) -0.0016(8)
C5 0.0416(8) 0.0443(9) 0.0491(9) 0.0030(7) 0.0030(7) 0.0044(7)
C6 0.0534(11) 0.0620(12) 0.0772(13) -0.0077(9) 0.0171(9) -0.0161(10)
C7 0.0635(12) 0.0746(13) 0.0805(14) -0.0014(10) 0.0222(10) -0.0232(11)
C8 0.0427(8) 0.0407(8) 0.0456(8) 0.0017(6) 0.0019(6) 0.0039(6)
C9 0.0461(9) 0.0540(10) 0.0542(9) -0.0070(8) 0.0033(7) -0.0056(8)
C10 0.0559(11) 0.0678(12) 0.0608(11) -0.0095(9) 0.0105(9) -0.0208(9)
C11 0.0485(12) 0.0476(12) 0.0471(13) -0.0005(9) 0.0084(9) -0.0013(10)
C12 0.0438(11) 0.0421(12) 0.0446(12) -0.0001(9) 0.0059(9) 0.0000(10)
C13 0.0474(9) 0.0413(8) 0.0479(9) -0.0007(7) 0.0072(7) -0.0018(7)
C14 0.0467(10) 0.0538(10) 0.0722(12) -0.0077(8) 0.0218(9) -0.0181(9)
C15 0.0534(11) 0.0736(13) 0.0653(12) -0.0040(9) -0.0049(9) -0.0039(10)
C16 0.0571(11) 0.0631(12) 0.0705(12) -0.0108(9) 0.0026(9) 0.0089(10)
C17 0.0427(9) 0.0522(10) 0.0623(10) -0.0002(7) 0.0072(8) -0.0031(8)
C18 0.0503(10) 0.0481(9) 0.0610(10) 0.0037(8) 0.0158(8) -0.0069(8)
C19 0.0589(11) 0.0512(10) 0.0606(11) -0.0048(8) 0.0199(9) -0.0086(8)
C20 0.0771(14) 0.0650(12) 0.0609(11) 0.0125(11) 0.0102(10) 0.0024(10)
C21 0.0656(13) 0.0836(15) 0.0655(12) 0.0183(11) -0.0045(10) -0.0097(11)
C22 0.0470(10) 0.0776(14) 0.0770(13) 0.0034(10) -0.0006(9) -0.0139(11)
C23 0.0493(10) 0.0646(12) 0.0784(13) -0.0075(9) 0.0050(9) 0.0018(10)
C24 0.0733(17) 0.113(2) 0.168(3) -0.0341(17) -0.0115(19) -0.005(2)
C25 0.0553(12) 0.0699(13) 0.0790(14) -0.0043(10) 0.0145(10) -0.0293(12)
C26 0.103(2) 0.119(2) 0.120(2) -0.0216(19) 0.0603(19) -0.0187(19)
C27 0.113(3) 0.143(3) 0.156(3) -0.022(2) 0.040(2) -0.020(3)
O1 0.0792(10) 0.0959(12) 0.0898(11) -0.0252(9) 0.0284(8) -0.0513(9)
O2 0.0829(11) 0.0923(12) 0.0993(12) 0.0043(9) 0.0245(10) 0.0012(10)
O3 0.1126(14) 0.0993(13) 0.0851(12) 0.0236(12) 0.0247(10) -0.0004(10)
O4 0.0593(9) 0.1194(15) 0.1076(13) -0.0101(10) -0.0173(9) -0.0175(12)

loop_
_atom_type_symbol
_atom_type_description
_atom_type_scat_dispersion_real
_atom_type_scat_dispersion_imag
_atom_type_scat_source
C C 0.0033 0.0016 'International Tables Vol C Tables 4.2.6.8 and 6.1.1.4'
H H 0.0000 0.0000 'International Tables Vol C Tables 4.2.6.8 and 6.1.1.4'
O O 0.0106 0.0060 'International Tables Vol C Tables 4.2.6.8 and 6.1.1.4'

loop_
_geom_angle_atom_site_label_1
_geom_angle_atom_site_label_2
_geom_angle_atom_site_label_3
_geom_angle_site_symmetry_1
_geom_angle_site_symmetry_3
_geom_angle
_geom_angle_publ_flag
C2 C1 H1A . . 109.5 ?
C2 C1 H1B . . 109.5 ?
H1A C1 H1B . . 109.5 ?
C2 C1 H1C . . 109.5 ?
H1A C1 H1C . . 109.5 ?
H1B C1 H1C . . 109.5 ?
C7 C2 C3 . . 117.23(18) ?
C7 C2 C1 . . 120.7(2) ?
C3 C2 C1 . . 122.1(2) ?
C2 C3 C4 . . 121.37(18) ?
C2 C3 H3A . . 119.3 ?
C4 C3 H3A . . 119.3 ?
C3 C4 C5 . . 121.36(18) ?
C3 C4 H4A . . 119.3 ?
C5 C4 H4A . . 119.3 ?
C6 C5 C4 . . 116.43(16) ?
C6 C5 C8 . . 121.39(15) ?
C4 C5 C8 . . 122.14(15) ?
C7 C6 C5 . . 121.81(18) ?
C7 C6 H6A . . 119.1 ?
C5 C6 H6A . . 119.1 ?
C2 C7 C6 . . 121.78(19) ?
C2 C7 H7A . . 119.1 ?
C6 C7 H7A . . 119.1 ?
C9 C8 C5 . . 122.86(15) ?
C9 C8 C13 . . 119.62(15) ?
C5 C8 C13 . . 117.49(14) ?
C8 C9 C10 . . 123.74(16) ?
C8 C9 H9A . . 118.1 ?
C10 C9 H9A . . 118.1 ?
O1 C10 C9 . . 122.38(17) ?
O1 C10 C11 . . 120.41(17) ?
C9 C10 C11 . . 117.01(16) ?
O1 C10 C11A . . 118.7(3) ?
C9 C10 C11A . . 110.6(3) ?
C11 C10 C11A . . 34.6(3) ?
C25 C11 C12 . . 109.87(19) ?
C25 C11 C10 . . 108.75(17) ?
C12 C11 C10 . . 107.95(17) ?
C25 C11 H11A . . 109.7 ?
C12 C11 H11A . . 111.1 ?
C10 C11 H11A . . 109.5 ?
C25 C11 H12B . . 126.6 ?
C12 C11 H12B . . 72.7 ?
C10 C11 H12B . . 121.3 ?
H11A C11 H12B . . 38.4 ?
C14 C12 C13 . . 111.87(15) ?
C14 C12 C11 . . 112.17(18) ?
C13 C12 C11 . . 108.90(19) ?
C14 C12 H12A . . 107.8 ?
C13 C12 H12A . . 107.6 ?
C11 C12 H12A . . 108.3 ?
C14 C12 H11B . . 118.0 ?
C13 C12 H11B . . 122.9 ?
C11 C12 H11B . . 76.6 ?
H12A C12 H11B . . 31.9 ?
C12A C11A C25 . . 105.4(7) ?
C12A C11A C10 . . 99.5(6) ?
C25 C11A C10 . . 101.5(5) ?
C12A C11A H12A . . 74.0 ?
C25 C11A H12A . . 132.8 ?
C10 C11A H12A . . 125.5 ?
C12A C11A H11B . . 116.0 ?
C25 C11A H11B . . 116.1 ?
C10 C11A H11B . . 116.1 ?
H12A C11A H11B . . 41.9 ?
C13 C12A C11A . . 109.6(7) ?
C13 C12A C14 . . 104.7(5) ?
C11A C12A C14 . . 100.3(7) ?
C13 C12A H11A . . 129.1 ?
C11A C12A H11A . . 79.0 ?
C14 C12A H11A . . 123.5 ?
C13 C12A H12B . . 113.7 ?
C11A C12A H12B . . 113.6 ?
C14 C12A H12B . . 113.7 ?
H11A C12A H12B . . 34.6 ?
C12A C13 C8 . . 113.3(3) ?
C12A C13 C12 . . 29.1(4) ?
C8 C13 C12 . . 112.79(14) ?
C12A C13 H13A . . 84.1 ?
C8 C13 H13A . . 109.0 ?
C12 C13 H13A . . 110.7 ?
C12A C13 H13B . . 129.0 ?
C8 C13 H13B . . 109.1 ?
C12 C13 H13B . . 107.4 ?
H13A C13 H13B . . 107.8 ?
C19 C14 C15 . . 118.27(17) ?
C19 C14 C12 . . 116.22(19) ?
C15 C14 C12 . . 125.5(2) ?
C19 C14 C12A . . 142.5(4) ?
C15 C14 C12A . . 98.9(4) ?
C12 C14 C12A . . 27.1(3) ?
C16 C15 C14 . . 121.29(19) ?
C16 C15 H15A . . 119.4 ?
C14 C15 H15A . . 119.4 ?
C15 C16 C17 . . 120.66(19) ?
C15 C16 H16A . . 119.7 ?
C17 C16 H16A . . 119.7 ?
C16 C17 C18 . . 118.01(17) ?
C16 C17 C23 . . 122.67(18) ?
C18 C17 C23 . . 119.32(17) ?
C19 C18 C17 . . 119.70(17) ?
C19 C18 C20 . . 122.18(18) ?
C17 C18 C20 . . 118.11(18) ?
C14 C19 C18 . . 122.06(18) ?
C14 C19 H19A . . 119.0 ?
C18 C19 H19A . . 119.0 ?
C21 C20 C18 . . 121.0(2) ?
C21 C20 H20A . . 119.5 ?
C18 C20 H20A . . 119.5 ?
C20 C21 C22 . . 120.7(2) ?
C20 C21 H21A . . 119.6 ?
C22 C21 H21A . . 119.6 ?
C23 C22 O4 . . 125.6(2) ?
C23 C22 C21 . . 120.5(2) ?
O4 C22 C21 . . 113.9(2) ?
C22 C23 C17 . . 120.4(2) ?
C22 C23 H23A . . 119.8 ?
C17 C23 H23A . . 119.8 ?
O4 C24 H24A . . 109.5 ?
O4 C24 H24B . . 109.5 ?
H24A C24 H24B . . 109.5 ?
O4 C24 H24C . . 109.5 ?
H24A C24 H24C . . 109.5 ?
H24B C24 H24C . . 109.5 ?
O3 C25 O2 . . 124.1(2) ?
O3 C25 C11 . . 128.3(2) ?
O2 C25 C11 . . 107.5(2) ?
O3 C25 C11A . . 93.5(4) ?
O2 C25 C11A . . 142.3(4) ?
C11 C25 C11A . . 34.8(3) ?
C27 C26 O2 . . 109.9(3) ?
C27 C26 H26A . . 109.7 ?
O2 C26 H26A . . 109.7 ?
C27 C26 H26B . . 109.7 ?
O2 C26 H26B . . 109.7 ?
H26A C26 H26B . . 108.2 ?
C26 C27 H27A . . 109.5 ?
C26 C27 H27B . . 109.5 ?
H27A C27 H27B . . 109.5 ?
C26 C27 H27C . . 109.5 ?
H27A C27 H27C . . 109.5 ?
H27B C27 H27C . . 109.5 ?
C25 O2 C26 . . 117.1(2) ?
C22 O4 C24 . . 117.6(2) ?

loop_
_geom_bond_atom_site_label_1
_geom_bond_atom_site_label_2
_geom_bond_site_symmetry_2
_geom_bond_distance
_geom_bond_publ_flag
C1 C2 . 1.510(3) ?
C1 H1A . 0.9600 ?
C1 H1B . 0.9600 ?
C1 H1C . 0.9600 ?
C2 C7 . 1.367(3) ?
C2 C3 . 1.381(3) ?
C3 C4 . 1.385(3) ?
C3 H3A . 0.9300 ?
C4 C5 . 1.391(2) ?
C4 H4A . 0.9300 ?
C5 C6 . 1.380(3) ?
C5 C8 . 1.480(2) ?
C6 C7 . 1.380(3) ?
C6 H6A . 0.9300 ?
C7 H7A . 0.9300 ?
C8 C9 . 1.338(2) ?
C8 C13 . 1.509(2) ?
C9 C10 . 1.452(3) ?
C9 H9A . 0.9300 ?
C10 O1 . 1.214(2) ?
C10 C11 . 1.533(3) ?
C10 C11A . 1.610(8) ?
C11 C25 . 1.522(3) ?
C11 C12 . 1.531(3) ?
C11 H11A . 0.9800 ?
C12 C14 . 1.517(3) ?
C12 C13 . 1.531(3) ?
C12 H12A . 0.9800 ?
C11A C12A . 1.519(13) ?
C11A C25 . 1.599(8) ?
C11A H11B . 0.9800 ?
C12A C13 . 1.508(9) ?
C12A C14 . 1.677(9) ?
C12A H12B . 0.9800 ?
C13 H13A . 0.9700 ?
C13 H13B . 0.9700 ?
C14 C19 . 1.351(3) ?
C14 C15 . 1.413(3) ?
C15 C16 . 1.368(3) ?
C15 H15A . 0.9300 ?
C16 C17 . 1.403(3) ?
C16 H16A . 0.9300 ?
C17 C18 . 1.412(3) ?
C17 C23 . 1.418(3) ?
C18 C19 . 1.399(3) ?
C18 C20 . 1.417(3) ?
C19 H19A . 0.9300 ?
C20 C21 . 1.353(3) ?
C20 H20A . 0.9300 ?
C21 C22 . 1.395(3) ?
C21 H21A . 0.9300 ?
C22 C23 . 1.357(3) ?
C22 O4 . 1.374(3) ?
C23 H23A . 0.9300 ?
C24 O4 . 1.424(4) ?
C24 H24A . 0.9600 ?
C24 H24B . 0.9600 ?
C24 H24C . 0.9600 ?
C25 O3 . 1.193(3) ?
C25 O2 . 1.297(3) ?
C26 C27 . 1.432(4) ?
C26 O2 . 1.438(3) ?
C26 H26A . 0.9700 ?
C26 H26B . 0.9700 ?
C27 H27A . 0.9600 ?
C27 H27B . 0.9600 ?
C27 H27C . 0.9600 ?

loop_
_geom_hbond_atom_site_label_D
_geom_hbond_atom_site_label_H
_geom_hbond_atom_site_label_A
_geom_hbond_site_symmetry_A
_geom_hbond_distance_DH
_geom_hbond_distance_HA
_geom_hbond_distance_DA
_geom_hbond_angle_DHA
C26 H26A O3 4_576 0.97 2.42 3.332(4) 157

loop_
_geom_torsion_atom_site_label_1
_geom_torsion_atom_site_label_2
_geom_torsion_atom_site_label_3
_geom_torsion_atom_site_label_4
_geom_torsion_site_symmetry_1
_geom_torsion_site_symmetry_2
_geom_torsion_site_symmetry_3
_geom_torsion_site_symmetry_4
_geom_torsion
_geom_torsion_publ_flag
C7 C2 C3 C4 . . . . -0.7(3) ?
C1 C2 C3 C4 . . . . 179.2(2) ?
C2 C3 C4 C5 . . . . -0.4(3) ?
C3 C4 C5 C6 . . . . 1.5(3) ?
C3 C4 C5 C8 . . . . -176.30(17) ?
C4 C5 C6 C7 . . . . -1.4(3) ?
C8 C5 C6 C7 . . . . 176.36(19) ?
C3 C2 C7 C6 . . . . 0.8(3) ?
C1 C2 C7 C6 . . . . -179.1(2) ?
C5 C6 C7 C2 . . . . 0.3(4) ?
C6 C5 C8 C9 . . . . 169.74(18) ?
C4 C5 C8 C9 . . . . -12.6(3) ?
C6 C5 C8 C13 . . . . -12.5(2) ?
C4 C5 C8 C13 . . . . 165.13(16) ?
C5 C8 C9 C10 . . . . 174.96(17) ?
C13 C8 C9 C10 . . . . -2.7(3) ?
C8 C9 C10 O1 . . . . -174.1(2) ?
C8 C9 C10 C11 . . . . 11.0(3) ?
C8 C9 C10 C11A . . . . -26.3(5) ?
O1 C10 C11 C25 . . . . 26.1(3) ?
C9 C10 C11 C25 . . . . -158.9(2) ?
C11A C10 C11 C25 . . . . -71.3(5) ?
O1 C10 C11 C12 . . . . 145.3(2) ?
C9 C10 C11 C12 . . . . -39.7(3) ?
C11A C10 C11 C12 . . . . 47.8(5) ?
C25 C11 C12 C14 . . . . -57.1(3) ?
C10 C11 C12 C14 . . . . -175.51(17) ?
C25 C11 C12 C13 . . . . 178.57(17) ?
C10 C11 C12 C13 . . . . 60.1(2) ?
O1 C10 C11A C12A . . . . -150.2(5) ?
C9 C10 C11A C12A . . . . 60.7(7) ?
C11 C10 C11A C12A . . . . -47.3(6) ?
O1 C10 C11A C25 . . . . -42.2(6) ?
C9 C10 C11A C25 . . . . 168.6(3) ?
C11 C10 C11A C25 . . . . 60.6(5) ?
C25 C11A C12A C13 . . . . -176.4(5) ?
C10 C11A C12A C13 . . . . -71.6(8) ?
C25 C11A C12A C14 . . . . 73.8(7) ?
C10 C11A C12A C14 . . . . 178.6(5) ?
C11A C12A C13 C8 . . . . 47.6(8) ?
C14 C12A C13 C8 . . . . 154.4(4) ?
C11A C12A C13 C12 . . . . -47.7(7) ?
C14 C12A C13 C12 . . . . 59.1(6) ?
C9 C8 C13 C12A . . . . -6.8(5) ?
C5 C8 C13 C12A . . . . 175.4(5) ?
C9 C8 C13 C12 . . . . 24.9(2) ?
C5 C8 C13 C12 . . . . -152.93(17) ?
C14 C12 C13 C12A . . . . -81.3(7) ?
C11 C12 C13 C12A . . . . 43.3(7) ?
C14 C12 C13 C8 . . . . -178.60(17) ?
C11 C12 C13 C8 . . . . -54.1(2) ?
C13 C12 C14 C19 . . . . -96.6(2) ?
C11 C12 C14 C19 . . . . 140.7(2) ?
C13 C12 C14 C15 . . . . 84.7(2) ?
C11 C12 C14 C15 . . . . -38.0(3) ?
C13 C12 C14 C12A . . . . 71.7(7) ?
C11 C12 C14 C12A . . . . -51.0(6) ?
C13 C12A C14 C19 . . . . -50.3(9) ?
C11A C12A C14 C19 . . . . 63.3(8) ?
C13 C12A C14 C15 . . . . 123.0(5) ?
C11A C12A C14 C15 . . . . -123.4(6) ?
C13 C12A C14 C12 . . . . -67.6(7) ?
C11A C12A C14 C12 . . . . 46.0(7) ?
C19 C14 C15 C16 . . . . -0.7(3) ?
C12 C14 C15 C16 . . . . 177.92(19) ?
C12A C14 C15 C16 . . . . -176.1(3) ?
C14 C15 C16 C17 . . . . 0.5(3) ?
C15 C16 C17 C18 . . . . -0.1(3) ?
C15 C16 C17 C23 . . . . -179.20(19) ?
C16 C17 C18 C19 . . . . -0.1(3) ?
C23 C17 C18 C19 . . . . 179.05(17) ?
C16 C17 C18 C20 . . . . -179.03(18) ?
C23 C17 C18 C20 . . . . 0.1(3) ?
C15 C14 C19 C18 . . . . 0.5(3) ?
C12 C14 C19 C18 . . . . -178.22(16) ?
C12A C14 C19 C18 . . . . 173.1(5) ?
C17 C18 C19 C14 . . . . -0.2(3) ?
C20 C18 C19 C14 . . . . 178.75(17) ?
C19 C18 C20 C21 . . . . -179.60(18) ?
C17 C18 C20 C21 . . . . -0.7(3) ?
C18 C20 C21 C22 . . . . 0.7(3) ?
C20 C21 C22 C23 . . . . -0.2(3) ?
C20 C21 C22 O4 . . . . 179.05(19) ?
O4 C22 C23 C17 . . . . -179.54(19) ?
C21 C22 C23 C17 . . . . -0.3(3) ?
C16 C17 C23 C22 . . . . 179.5(2) ?
C18 C17 C23 C22 . . . . 0.4(3) ?
C12 C11 C25 O3 . . . . -49.0(3) ?
C10 C11 C25 O3 . . . . 68.9(3) ?
C12 C11 C25 O2 . . . . 129.7(2) ?
C10 C11 C25 O2 . . . . -112.3(2) ?
C12 C11 C25 C11A . . . . -46.5(5) ?
C10 C11 C25 C11A . . . . 71.4(5) ?
C12A C11A C25 O3 . . . . -139.3(6) ?
C10 C11A C25 O3 . . . . 117.3(4) ?
C12A C11A C25 O2 . . . . 36.8(9) ?
C10 C11A C25 O2 . . . . -66.5(7) ?
C12A C11A C25 C11 . . . . 42.6(6) ?
C10 C11A C25 C11 . . . . -60.7(5) ?
O3 C25 O2 C26 . . . . 2.4(3) ?
C11 C25 O2 C26 . . . . -176.5(2) ?
C11A C25 O2 C26 . . . . -173.0(5) ?
C27 C26 O2 C25 . . . . 108.1(3) ?
C23 C22 O4 C24 . . . . -2.7(4) ?
C21 C22 O4 C24 . . . . 178.0(2) ?
